data_7029746
loop_
_publ_author_name
'Chakraborty, Amit'
'Bag, Prasenjit'
'Rivi\`ere, Eric'
'Mallah, Talal'
'Chandrasekhar, Vadapalli'

_publ_section_title
;
 Assembly of heterobimetallic Ni(II)-Ln(III) (Ln(III) = Dy(III), Tb(III),
 Gd(III), Ho(III), Er(III), Y(III)) complexes using a ferrocene ligand:
 slow relaxation of the magnetization in Dy(III), Tb(III) and Ho(III)
 analogues.
;
_journal_issue 23
_journal_name_full 'Dalton transactions (Cambridge, England : 2003)'
_journal_page_first 8921
_journal_page_last 8932
_journal_paper_doi 10.1039/c4dt00209a
_journal_volume 43
_journal_year 2014
_chemical_formula_moiety 'C32 H33 Er Fe N6 Ni O13, C2 H3 N'
_chemical_formula_sum 'C34 H36 Er Fe N7 Ni O13'
_chemical_formula_weight 1032.50
_chemical_name_systematic
; 
 ? 
;
_space_group_IT_number 2
_symmetry_cell_setting triclinic
_symmetry_space_group_name_Hall '-P 1'
_symmetry_space_group_name_H-M 'P -1'
_atom_sites_solution_hydrogens geom
_atom_sites_solution_primary direct
_atom_sites_solution_secondary difmap
_audit_creation_method SHELXL-97
_cell_angle_alpha 98.072(5)
_cell_angle_beta 92.025(5)
_cell_angle_gamma 100.116(5)
_cell_formula_units_Z 2
_cell_length_a 12.262(5)
_cell_length_b 12.365(5)
_cell_length_c 12.503(5)
_cell_measurement_reflns_used 2541
_cell_measurement_temperature 100(2)
_cell_measurement_theta_max 26.30
_cell_measurement_theta_min 2.18
_cell_volume 1844.2(13)
_computing_cell_refinement 'Bruker SMART'
_computing_data_collection 'Bruker SMART'
_computing_data_reduction 'Bruker SAINT'
_computing_molecular_graphics 'Bruker SHELXTL'
_computing_publication_material 'Bruker SHELXTL'
_computing_structure_refinement 'SHELXL-97 (Sheldrick, 1997)'
_computing_structure_solution 'SHELXS-97 (Sheldrick, 1990)'
_diffrn_ambient_temperature 100(2)
_diffrn_measured_fraction_theta_full 0.978
_diffrn_measured_fraction_theta_max 0.978
_diffrn_measurement_device_type 'CCD area detector'
_diffrn_measurement_method 'phi and omega scans'
_diffrn_radiation_monochromator graphite
_diffrn_radiation_source 'fine-focus sealed tube'
_diffrn_radiation_type MoK\a
_diffrn_radiation_wavelength 0.71069
_diffrn_reflns_av_R_equivalents 0.0325
_diffrn_reflns_av_unetI/netI 0.0753
_diffrn_reflns_limit_h_max 14
_diffrn_reflns_limit_h_min -14
_diffrn_reflns_limit_k_max 14
_diffrn_reflns_limit_k_min -14
_diffrn_reflns_limit_l_max 15
_diffrn_reflns_limit_l_min -11
_diffrn_reflns_number 9813
_diffrn_reflns_theta_full 25.50
_diffrn_reflns_theta_max 25.50
_diffrn_reflns_theta_min 2.16
_exptl_absorpt_coefficient_mu 3.225
_exptl_absorpt_correction_T_max 1
_exptl_absorpt_correction_T_min 0.649764
_exptl_absorpt_correction_type empirical
_exptl_absorpt_process_details SADABS
_exptl_crystal_colour brown
_exptl_crystal_density_diffrn 1.859
_exptl_crystal_density_method 'not measured'
_exptl_crystal_description block
_exptl_crystal_F_000 1030
_exptl_crystal_size_max 0.09
_exptl_crystal_size_mid 0.08
_exptl_crystal_size_min 0.07
_refine_diff_density_max 2.346
_refine_diff_density_min -0.939
_refine_diff_density_rms 0.228
_refine_ls_extinction_method none
_refine_ls_goodness_of_fit_ref 1.025
_refine_ls_hydrogen_treatment mixed
_refine_ls_matrix_type full
_refine_ls_number_parameters 523
_refine_ls_number_reflns 6710
_refine_ls_number_restraints 3
_refine_ls_restrained_S_all 1.025
_refine_ls_R_factor_all 0.0766
_refine_ls_R_factor_gt 0.0534
_refine_ls_shift/su_max 0.000
_refine_ls_shift/su_mean 0.000
_refine_ls_structure_factor_coef Fsqd
_refine_ls_weighting_details 'calc w=1/[\s^2^(Fo^2^)+(0.0934P)^2^+0.0000P] where P=(Fo^2^+2Fc^2^)/3'
_refine_ls_weighting_scheme calc
_refine_ls_wR_factor_gt 0.1302
_refine_ls_wR_factor_ref 0.1579
_reflns_number_gt 5112
_reflns_number_total 6710
_reflns_threshold_expression >2sigma(I)
_cod_data_source_file c4dt00209a2.cif
_cod_data_source_block NiEr
_cod_depositor_comments
;
The following automatic conversions were performed:

'_symmetry_cell_setting' value 'Triclinic' changed to 'triclinic'
according to
/usr/data/users/saulius/crontab/automatic-downloads/rss-feeds/RSC/lib/dictionaries/cif_core.dic
dictionary named 'cif_core.dic' version 2.4.2 from 2011-04-26.

Automatic conversion script
Id: cif_fix_values 2281 2013-09-26 08:29:07Z andrius 

 Adding full bibliography for 7029742--7029747.cif.
;
_cod_database_code 7029746

loop_
_symmetry_equiv_pos_as_xyz
'x, y, z'
'-x, -y, -z'

loop_
_atom_site_label
_atom_site_type_symbol
_atom_site_fract_x
_atom_site_fract_y
_atom_site_fract_z
_atom_site_U_iso_or_equiv
_atom_site_adp_type
_atom_site_occupancy
_atom_site_symmetry_multiplicity
_atom_site_calc_flag
_atom_site_refinement_flags
Er1 Er 0.26912(3) 0.08990(3) 0.75103(3) 0.02699(16) Uani 1 1 d .
Ni1 Ni 0.46354(8) 0.32061(8) 0.83600(8) 0.0196(2) Uani 1 1 d .
Fe1 Fe 0.89167(10) 0.64171(10) 0.83346(10) 0.0256(3) Uani 1 1 d .
O1 O 0.4110(5) 0.1671(4) 0.8762(5) 0.0278(14) Uani 1 1 d .
O2 O 0.2789(4) -0.0054(4) 0.9156(5) 0.0267(14) Uani 1 1 d .
O7 O 0.1515(6) 0.1645(6) 0.8805(6) 0.052(2) Uani 1 1 d .
O8 O 0.0838(5) 0.0053(5) 0.7776(6) 0.0416(18) Uani 1 1 d .
O9 O -0.0274(7) 0.0887(7) 0.8772(9) 0.091(4) Uani 1 1 d .
O11 O 0.2668(5) -0.1075(5) 0.7034(5) 0.0307(14) Uani 1 1 d .
O12 O 0.1797(7) -0.2127(6) 0.5546(6) 0.062(2) Uani 1 1 d .
O10 O 0.1934(5) -0.0274(5) 0.5796(5) 0.0314(14) Uani 1 1 d .
O4 O 0.1287(5) 0.1803(5) 0.6492(5) 0.0335(15) Uani 1 1 d .
O3 O 0.3171(5) 0.2767(4) 0.7428(5) 0.0269(13) Uani 1 1 d .
O6 O 0.4194(4) 0.0951(4) 0.6496(5) 0.0262(13) Uani 1 1 d .
O5 O 0.5409(4) 0.2509(4) 0.7133(4) 0.0246(13) Uani 1 1 d .
O13 O 0.3816(4) 0.3843(4) 0.9660(4) 0.0223(12) Uani 1 1 d D
N1 N 0.6961(5) 0.4235(5) 0.9572(6) 0.0245(16) Uani 1 1 d .
N2 N 0.6035(5) 0.3348(5) 0.9473(5) 0.0231(15) Uani 1 1 d .
N6 N 0.2155(6) -0.1152(7) 0.6102(6) 0.038(2) Uani 1 1 d .
N5 N 0.0621(8) 0.0847(7) 0.8479(9) 0.060(3) Uani 1 1 d .
N4 N 0.4841(6) 0.4732(6) 0.7804(5) 0.0240(16) Uani 1 1 d .
N3 N 0.5850(5) 0.5526(5) 0.8023(5) 0.0189(14) Uani 1 1 d .
N7 N 0.4944(10) 0.2844(8) 0.4191(8) 0.060(3) Uani 1 1 d .
C1 C 0.8930(7) 0.6004(7) 0.9854(7) 0.0277(19) Uani 1 1 d .
H1 H 0.8440 0.6207 1.0421 0.033 Uiso 1 1 calc R
C2 C 0.9983(8) 0.6633(8) 0.9669(8) 0.037(2) Uani 1 1 d .
H2 H 1.0341 0.7347 1.0084 0.044 Uiso 1 1 calc R
C3 C 1.0392(7) 0.6074(8) 0.8788(9) 0.038(2) Uani 1 1 d .
H3 H 1.1095 0.6335 0.8476 0.046 Uiso 1 1 calc R
C4 C 0.9674(6) 0.5063(8) 0.8413(8) 0.033(2) Uani 1 1 d .
H4 H 0.9782 0.4509 0.7803 0.039 Uiso 1 1 calc R
C5 C 0.8730(7) 0.5014(7) 0.9068(7) 0.0265(19) Uani 1 1 d .
C6 C 0.7753(7) 0.4107(6) 0.8945(7) 0.0232(18) Uani 1 1 d .
C7 C 0.7823(7) 0.3094(7) 0.8154(8) 0.034(2) Uani 1 1 d .
H7A H 0.7156 0.2554 0.8150 0.051 Uiso 1 1 calc R
H7B H 0.8450 0.2786 0.8362 0.051 Uiso 1 1 calc R
H7C H 0.7907 0.3295 0.7443 0.051 Uiso 1 1 calc R
C8 C 0.5970(7) 0.2879(7) 1.0303(7) 0.0239(18) Uani 1 1 d .
H8 H 0.6531 0.3138 1.0846 0.029 Uiso 1 1 calc R
C9 C 0.5100(7) 0.1963(7) 1.0505(6) 0.0247(18) Uani 1 1 d .
C10 C 0.5185(8) 0.1581(7) 1.1505(7) 0.031(2) Uani 1 1 d .
H10 H 0.5746 0.1952 1.2014 0.037 Uiso 1 1 calc R
C11 C 0.4471(7) 0.0680(7) 1.1757(7) 0.031(2) Uani 1 1 d .
H11 H 0.4532 0.0458 1.2434 0.037 Uiso 1 1 calc R
C12 C 0.3655(9) 0.0106(7) 1.0981(7) 0.041(3) Uani 1 1 d .
H12 H 0.3185 -0.0524 1.1132 0.049 Uiso 1 1 calc R
C13 C 0.3535(7) 0.0456(6) 0.9998(7) 0.029(2) Uani 1 1 d .
C14 C 0.4279(6) 0.1392(6) 0.9744(6) 0.0231(18) Uani 1 1 d .
C15 C 0.2074(9) -0.1042(7) 0.9363(9) 0.046(3) Uani 1 1 d .
H15A H 0.2337 -0.1259 1.0019 0.069 Uiso 1 1 calc R
H15B H 0.2073 -0.1628 0.8771 0.069 Uiso 1 1 calc R
H15C H 0.1334 -0.0899 0.9438 0.069 Uiso 1 1 calc R
C16 C 0.0247(8) 0.1248(8) 0.5931(9) 0.052(3) Uani 1 1 d .
H16A H -0.0351 0.1548 0.6262 0.078 Uiso 1 1 calc R
H16B H 0.0147 0.0467 0.5970 0.078 Uiso 1 1 calc R
H16C H 0.0254 0.1359 0.5186 0.078 Uiso 1 1 calc R
C17 C 0.1533(7) 0.2940(7) 0.6517(7) 0.028(2) Uani 1 1 d .
C18 C 0.0858(7) 0.3557(7) 0.6094(8) 0.034(2) Uani 1 1 d .
H18 H 0.0156 0.3223 0.5789 0.040 Uiso 1 1 calc R
C19 C 0.1226(7) 0.4693(8) 0.6122(8) 0.034(2) Uani 1 1 d .
H19 H 0.0767 0.5123 0.5842 0.041 Uiso 1 1 calc R
C20 C 0.2281(8) 0.5182(8) 0.6569(7) 0.034(2) Uani 1 1 d .
H20 H 0.2530 0.5938 0.6574 0.041 Uiso 1 1 calc R
C21 C 0.2959(6) 0.4562(7) 0.7002(6) 0.0246(18) Uani 1 1 d .
C22 C 0.2596(6) 0.3417(6) 0.7017(6) 0.0192(17) Uani 1 1 d .
C23 C 0.4094(7) 0.5124(7) 0.7354(7) 0.0245(19) Uani 1 1 d .
H23 H 0.4285 0.5856 0.7232 0.029 Uiso 1 1 calc R
C24 C 0.6521(7) 0.5547(7) 0.7254(7) 0.028(2) Uani 1 1 d .
C25 C 0.6310(8) 0.4789(7) 0.6185(7) 0.034(2) Uani 1 1 d .
H25A H 0.5700 0.4197 0.6230 0.051 Uiso 1 1 calc R
H25B H 0.6962 0.4484 0.6015 0.051 Uiso 1 1 calc R
H25C H 0.6135 0.5204 0.5628 0.051 Uiso 1 1 calc R
C26 C 0.7513(7) 0.6420(7) 0.7420(7) 0.0262(19) Uani 1 1 d .
C27 C 0.7730(7) 0.7357(6) 0.8268(8) 0.0267(19) Uani 1 1 d .
H27 H 0.7236 0.7524 0.8843 0.032 Uiso 1 1 calc R
C28 C 0.8761(7) 0.7998(7) 0.8128(7) 0.033(2) Uani 1 1 d .
H28 H 0.9116 0.8680 0.8599 0.040 Uiso 1 1 calc R
C29 C 0.9220(8) 0.7481(7) 0.7207(7) 0.034(2) Uani 1 1 d .
H29 H 0.9944 0.7742 0.6934 0.041 Uiso 1 1 calc R
C30 C 0.8444(7) 0.6500(7) 0.6755(7) 0.034(2) Uani 1 1 d .
H30 H 0.8539 0.5973 0.6117 0.041 Uiso 1 1 calc R
C31 C 0.5137(8) 0.1582(7) 0.6532(7) 0.030(2) Uani 1 1 d .
C32 C 0.5992(8) 0.1185(9) 0.5835(9) 0.046(3) Uani 1 1 d .
H32A H 0.5661 0.0516 0.5365 0.068 Uiso 1 1 calc R
H32B H 0.6585 0.1037 0.6283 0.068 Uiso 1 1 calc R
H32C H 0.6281 0.1745 0.5407 0.068 Uiso 1 1 calc R
C33 C 0.3027(11) 0.1646(11) 0.4258(10) 0.065(4) Uani 1 1 d .
H33A H 0.2769 0.1272 0.3545 0.097 Uiso 1 1 calc R
H33B H 0.2508 0.2099 0.4531 0.097 Uiso 1 1 calc R
H33C H 0.3090 0.1106 0.4728 0.097 Uiso 1 1 calc R
C34 C 0.4070(9) 0.2319(9) 0.4214(7) 0.063(4) Uani 1 1 d .
H13A H 0.3154 0.4079 0.9880 0.12(6) Uiso 1 1 d RD
H13B H 0.3961 0.3751 1.0387 0.000(16) Uiso 1 1 d RD

loop_
_atom_site_aniso_label
_atom_site_aniso_U_11
_atom_site_aniso_U_22
_atom_site_aniso_U_33
_atom_site_aniso_U_23
_atom_site_aniso_U_13
_atom_site_aniso_U_12
Er1 0.0256(2) 0.0227(2) 0.0260(2) -0.00458(16) 0.00114(16) -0.00728(15)
Ni1 0.0199(5) 0.0176(5) 0.0175(5) -0.0012(4) -0.0018(4) -0.0034(4)
Fe1 0.0207(6) 0.0237(6) 0.0281(7) -0.0007(5) 0.0007(5) -0.0042(5)
O1 0.029(3) 0.022(3) 0.027(3) -0.001(3) -0.002(3) -0.008(2)
O2 0.014(3) 0.022(3) 0.038(3) 0.000(3) 0.002(2) -0.008(2)
O7 0.062(5) 0.039(4) 0.046(4) -0.012(3) 0.019(4) -0.007(4)
O8 0.044(4) 0.022(3) 0.048(4) -0.014(3) 0.016(3) -0.012(3)
O9 0.058(5) 0.061(5) 0.137(9) -0.033(6) 0.063(6) -0.012(4)
O11 0.031(3) 0.029(3) 0.029(3) -0.002(3) -0.002(3) 0.004(3)
O12 0.074(6) 0.044(4) 0.046(4) -0.007(4) -0.010(4) -0.032(4)
O10 0.035(4) 0.019(3) 0.035(4) -0.001(3) -0.008(3) -0.003(3)
O4 0.022(3) 0.029(3) 0.041(4) -0.009(3) -0.011(3) -0.003(3)
O3 0.030(3) 0.018(3) 0.026(3) -0.005(2) -0.007(3) -0.004(2)
O6 0.021(3) 0.022(3) 0.028(3) -0.007(2) 0.000(2) -0.005(2)
O5 0.026(3) 0.021(3) 0.023(3) -0.002(2) 0.002(2) -0.004(2)
O13 0.025(3) 0.024(3) 0.013(3) -0.005(2) -0.001(2) -0.002(2)
N1 0.019(4) 0.020(3) 0.029(4) -0.001(3) -0.004(3) -0.006(3)
N2 0.022(4) 0.020(3) 0.023(4) -0.001(3) -0.001(3) -0.005(3)
N6 0.038(5) 0.036(5) 0.029(4) -0.009(4) 0.005(4) -0.013(4)
N5 0.053(6) 0.043(5) 0.076(7) -0.001(5) 0.035(5) -0.007(5)
N4 0.029(4) 0.024(3) 0.014(3) 0.001(3) -0.002(3) -0.008(3)
N3 0.008(3) 0.025(3) 0.022(4) -0.002(3) -0.002(3) 0.002(3)
N7 0.092(8) 0.040(5) 0.045(6) 0.012(5) -0.009(6) 0.002(5)
C1 0.020(4) 0.025(4) 0.034(5) 0.003(4) -0.004(4) -0.003(3)
C2 0.037(5) 0.027(5) 0.040(6) 0.007(4) -0.008(4) -0.009(4)
C3 0.018(4) 0.039(5) 0.058(7) 0.007(5) 0.006(4) 0.003(4)
C4 0.012(4) 0.037(5) 0.047(6) 0.003(4) -0.005(4) 0.001(4)
C5 0.018(4) 0.025(4) 0.037(5) 0.006(4) -0.002(4) 0.003(3)
C6 0.025(4) 0.013(4) 0.028(4) 0.001(3) -0.007(4) 0.001(3)
C7 0.021(4) 0.032(5) 0.043(6) -0.005(4) -0.004(4) -0.003(4)
C8 0.025(4) 0.025(4) 0.021(4) 0.002(4) -0.007(3) 0.007(3)
C9 0.027(5) 0.028(4) 0.017(4) 0.000(3) 0.002(3) 0.002(4)
C10 0.043(5) 0.025(4) 0.021(4) -0.007(4) 0.005(4) 0.005(4)
C11 0.040(5) 0.027(5) 0.027(5) 0.003(4) 0.007(4) 0.010(4)
C12 0.073(7) 0.018(4) 0.027(5) -0.004(4) 0.015(5) -0.003(4)
C13 0.042(5) 0.015(4) 0.025(5) 0.000(3) 0.010(4) -0.005(4)
C14 0.022(4) 0.020(4) 0.021(4) -0.006(3) 0.003(3) -0.003(3)
C15 0.058(7) 0.021(5) 0.047(6) -0.003(4) 0.018(5) -0.022(4)
C16 0.026(5) 0.039(6) 0.075(8) -0.023(6) -0.028(5) -0.005(4)
C17 0.021(4) 0.033(5) 0.025(5) -0.007(4) 0.001(4) -0.001(4)
C18 0.017(4) 0.035(5) 0.045(6) -0.011(4) -0.005(4) 0.006(4)
C19 0.014(4) 0.053(6) 0.038(5) 0.005(5) -0.003(4) 0.016(4)
C20 0.042(6) 0.033(5) 0.025(5) 0.000(4) 0.004(4) 0.005(4)
C21 0.019(4) 0.035(5) 0.020(4) 0.003(4) 0.001(3) 0.005(4)
C22 0.013(4) 0.026(4) 0.019(4) -0.002(3) 0.000(3) 0.006(3)
C23 0.026(4) 0.020(4) 0.023(4) -0.004(3) -0.001(4) -0.002(3)
C24 0.039(5) 0.023(4) 0.023(4) 0.008(4) -0.004(4) 0.000(4)
C25 0.059(6) 0.021(4) 0.017(4) 0.002(4) 0.004(4) -0.006(4)
C26 0.018(4) 0.028(4) 0.031(5) 0.000(4) 0.003(4) 0.002(3)
C27 0.019(4) 0.018(4) 0.042(5) 0.002(4) 0.001(4) 0.005(3)
C28 0.038(5) 0.023(4) 0.034(5) 0.004(4) 0.000(4) -0.008(4)
C29 0.031(5) 0.032(5) 0.035(5) 0.011(4) 0.001(4) -0.013(4)
C30 0.036(5) 0.033(5) 0.026(5) 0.000(4) -0.001(4) -0.009(4)
C31 0.039(5) 0.034(5) 0.018(4) 0.001(4) -0.001(4) 0.010(4)
C32 0.025(5) 0.050(6) 0.052(6) -0.024(5) -0.002(5) 0.008(4)
C33 0.085(10) 0.078(9) 0.048(7) 0.030(7) 0.012(7) 0.044(8)
C34 0.134(13) 0.031(6) 0.026(6) 0.006(5) 0.012(7) 0.018(7)

loop_
_atom_type_symbol
_atom_type_description
_atom_type_scat_dispersion_real
_atom_type_scat_dispersion_imag
_atom_type_scat_source
C C 0.0033 0.0016 'International Tables Vol C Tables 4.2.6.8 and 6.1.1.4'
H H 0.0000 0.0000 'International Tables Vol C Tables 4.2.6.8 and 6.1.1.4'
N N 0.0061 0.0033 'International Tables Vol C Tables 4.2.6.8 and 6.1.1.4'
O O 0.0106 0.0060 'International Tables Vol C Tables 4.2.6.8 and 6.1.1.4'
Fe Fe 0.3463 0.8444 'International Tables Vol C Tables 4.2.6.8 and 6.1.1.4'
Ni Ni 0.3393 1.1124 'International Tables Vol C Tables 4.2.6.8 and 6.1.1.4'
Er Er -0.2586 4.9576 'International Tables Vol C Tables 4.2.6.8 and 6.1.1.4'

loop_
_geom_angle_atom_site_label_1
_geom_angle_atom_site_label_2
_geom_angle_atom_site_label_3
_geom_angle
O6 Er1 O1 77.9(2)
O6 Er1 O3 78.4(2)
O1 Er1 O3 70.6(2)
O6 Er1 O8 148.67(19)
O1 Er1 O8 129.3(2)
O3 Er1 O8 121.9(2)
O6 Er1 O7 155.3(2)
O1 Er1 O7 85.6(2)
O3 Er1 O7 79.0(2)
O8 Er1 O7 54.9(2)
O6 Er1 O11 80.10(19)
O1 Er1 O11 110.2(2)
O3 Er1 O11 157.8(2)
O8 Er1 O11 75.8(2)
O7 Er1 O11 123.2(2)
O6 Er1 O10 77.07(19)
O1 Er1 O10 152.2(2)
O3 Er1 O10 115.4(2)
O8 Er1 O10 72.6(2)
O7 Er1 O10 122.0(2)
O11 Er1 O10 53.5(2)
O6 Er1 O2 115.2(2)
O1 Er1 O2 64.27(19)
O3 Er1 O2 127.37(18)
O8 Er1 O2 73.4(2)
O7 Er1 O2 72.2(2)
O11 Er1 O2 67.82(19)
O10 Er1 O2 117.14(19)
O6 Er1 O4 105.9(2)
O1 Er1 O4 130.88(19)
O3 Er1 O4 62.80(19)
O8 Er1 O4 69.9(2)
O7 Er1 O4 71.7(2)
O11 Er1 O4 118.79(19)
O10 Er1 O4 68.41(19)
O2 Er1 O4 138.79(19)
O6 Er1 N6 78.01(19)
O1 Er1 N6 134.1(2)
O3 Er1 N6 139.6(2)
O8 Er1 N6 71.4(2)
O7 Er1 N6 126.3(2)
O11 Er1 N6 26.9(2)
O10 Er1 N6 26.6(2)
O2 Er1 N6 92.4(2)
O4 Er1 N6 93.2(2)
O6 Er1 N5 171.2(3)
O1 Er1 N5 110.0(3)
O3 Er1 N5 100.2(2)
O8 Er1 N5 26.8(2)
O7 Er1 N5 28.2(2)
O11 Er1 N5 100.2(2)
O10 Er1 N5 96.0(3)
O2 Er1 N5 72.7(3)
O4 Er1 N5 66.1(3)
N6 Er1 N5 98.2(2)
O6 Er1 Ni1 68.59(13)
O1 Er1 Ni1 35.54(15)
O3 Er1 Ni1 36.14(15)
O8 Er1 Ni1 142.15(14)
O7 Er1 Ni1 87.31(16)
O11 Er1 Ni1 136.49(14)
O10 Er1 Ni1 138.48(14)
O2 Er1 Ni1 98.63(12)
O4 Er1 Ni1 98.86(12)
N6 Er1 Ni1 146.43(15)
N5 Er1 Ni1 115.32(18)
O5 Ni1 O1 89.0(2)
O5 Ni1 O3 89.2(2)
O1 Ni1 O3 80.7(2)
O5 Ni1 O13 176.8(2)
O1 Ni1 O13 87.9(2)
O3 Ni1 O13 90.7(2)
O5 Ni1 N4 93.3(2)
O1 Ni1 N4 168.1(3)
O3 Ni1 N4 87.7(2)
O13 Ni1 N4 89.9(2)
O5 Ni1 N2 92.3(2)
O1 Ni1 N2 87.2(2)
O3 Ni1 N2 167.8(2)
O13 Ni1 N2 87.1(2)
N4 Ni1 N2 104.4(3)
O5 Ni1 Er1 80.66(15)
O1 Ni1 Er1 40.66(17)
O3 Ni1 Er1 41.37(16)
O13 Ni1 Er1 97.22(14)
N4 Ni1 Er1 128.29(19)
N2 Ni1 Er1 127.04(18)
C3 Fe1 C27 156.1(4)
C3 Fe1 C26 160.6(4)
C27 Fe1 C26 41.5(3)
C3 Fe1 C1 68.2(4)
C27 Fe1 C1 105.9(4)
C26 Fe1 C1 124.2(3)
C3 Fe1 C2 39.7(4)
C27 Fe1 C2 120.8(4)
C26 Fe1 C2 159.3(4)
C1 Fe1 C2 41.1(3)
C3 Fe1 C28 120.8(4)
C27 Fe1 C28 40.2(3)
C26 Fe1 C28 68.7(4)
C1 Fe1 C28 119.3(4)
C2 Fe1 C28 104.2(4)
C3 Fe1 C5 68.5(4)
C27 Fe1 C5 123.3(3)
C26 Fe1 C5 109.8(3)
C1 Fe1 C5 41.1(3)
C2 Fe1 C5 68.7(3)
C28 Fe1 C5 157.0(4)
C3 Fe1 C29 106.6(4)
C27 Fe1 C29 68.3(4)
C26 Fe1 C29 68.8(3)
C1 Fe1 C29 154.7(3)
C2 Fe1 C29 119.1(4)
C28 Fe1 C29 40.5(4)
C5 Fe1 C29 162.2(4)
C3 Fe1 C30 123.3(4)
C27 Fe1 C30 69.0(4)
C26 Fe1 C30 41.0(3)
C1 Fe1 C30 162.3(3)
C2 Fe1 C30 156.2(4)
C28 Fe1 C30 68.5(4)
C5 Fe1 C30 126.5(3)
C29 Fe1 C30 40.8(3)
C3 Fe1 C4 40.4(3)
C27 Fe1 C4 161.2(3)
C26 Fe1 C4 125.7(3)
C1 Fe1 C4 68.6(4)
C2 Fe1 C4 67.7(4)
C28 Fe1 C4 158.4(3)
C5 Fe1 C4 40.9(3)
C29 Fe1 C4 124.4(4)
C30 Fe1 C4 110.5(4)
C14 O1 Ni1 124.5(5)
C14 O1 Er1 127.2(5)
Ni1 O1 Er1 103.8(3)
C13 O2 C15 114.8(7)
C13 O2 Er1 118.1(5)
C15 O2 Er1 126.9(6)
N5 O7 Er1 94.6(5)
N5 O8 Er1 96.9(5)
N6 O11 Er1 94.6(5)
N6 O10 Er1 93.2(5)
C17 O4 C16 115.9(7)
C17 O4 Er1 117.2(5)
C16 O4 Er1 126.9(6)
C22 O3 Ni1 128.0(5)
C22 O3 Er1 129.0(5)
Ni1 O3 Er1 102.5(3)
C31 O6 Er1 135.1(5)
C31 O5 Ni1 130.2(5)
C6 N1 N2 116.9(6)
C8 N2 N1 111.6(7)
C8 N2 Ni1 121.7(5)
N1 N2 Ni1 123.3(5)
O10 N6 O11 118.6(7)
O10 N6 O12 121.8(8)
O11 N6 O12 119.4(9)
O10 N6 Er1 60.2(4)
O11 N6 Er1 58.5(4)
O12 N6 Er1 171.8(6)
O9 N5 O8 123.3(9)
O9 N5 O7 123.5(9)
O8 N5 O7 113.1(7)
O9 N5 Er1 171.6(10)
O8 N5 Er1 56.3(4)
O7 N5 Er1 57.2(4)
C23 N4 N3 111.8(7)
C23 N4 Ni1 125.9(6)
N3 N4 Ni1 121.9(5)
C24 N3 N4 115.7(6)
C2 C1 C5 107.6(8)
C2 C1 Fe1 69.7(5)
C5 C1 Fe1 70.2(5)
C3 C2 C1 107.9(8)
C3 C2 Fe1 68.9(6)
C1 C2 Fe1 69.3(5)
C2 C3 C4 110.5(8)
C2 C3 Fe1 71.4(6)
C4 C3 Fe1 71.9(5)
C3 C4 C5 107.1(8)
C3 C4 Fe1 67.7(6)
C5 C4 Fe1 69.3(5)
C1 C5 C4 106.8(7)
C1 C5 C6 127.4(7)
C4 C5 C6 125.8(7)
C1 C5 Fe1 68.7(5)
C4 C5 Fe1 69.9(5)
C6 C5 Fe1 126.6(6)
N1 C6 C5 117.0(7)
N1 C6 C7 126.5(7)
C5 C6 C7 116.4(7)
N2 C8 C9 126.7(8)
C14 C9 C10 118.4(8)
C14 C9 C8 124.4(8)
C10 C9 C8 116.9(8)
C11 C10 C9 122.3(9)
C10 C11 C12 118.7(9)
C13 C12 C11 120.9(8)
C12 C13 O2 126.5(7)
C12 C13 C14 120.0(8)
O2 C13 C14 113.4(7)
O1 C14 C9 124.2(7)
O1 C14 C13 116.1(7)
C9 C14 C13 119.6(8)
C18 C17 O4 125.0(8)
C18 C17 C22 122.3(8)
O4 C17 C22 112.7(8)
C17 C18 C19 119.5(8)
C20 C19 C18 119.8(9)
C21 C20 C19 120.8(9)
C20 C21 C22 120.7(8)
C20 C21 C23 116.8(8)
C22 C21 C23 122.3(8)
O3 C22 C21 125.1(7)
O3 C22 C17 118.0(7)
C21 C22 C17 116.8(8)
N4 C23 C21 127.7(8)
N3 C24 C26 116.7(7)
N3 C24 C25 124.3(8)
C26 C24 C25 118.8(8)
C30 C26 C27 107.4(7)
C30 C26 C24 126.0(7)
C27 C26 C24 126.6(7)
C30 C26 Fe1 70.5(5)
C27 C26 Fe1 68.9(5)
C24 C26 Fe1 126.4(7)
C28 C27 C26 108.6(8)
C28 C27 Fe1 70.9(5)
C26 C27 Fe1 69.7(5)
C27 C28 C29 108.7(8)
C27 C28 Fe1 68.9(5)
C29 C28 Fe1 70.2(5)
C28 C29 C30 108.0(8)
C28 C29 Fe1 69.3(5)
C30 C29 Fe1 69.6(5)
C26 C30 C29 107.4(8)
C26 C30 Fe1 68.5(5)
C29 C30 Fe1 69.6(5)
O5 C31 O6 124.7(8)
O5 C31 C32 117.7(8)
O6 C31 C32 117.6(8)
N7 C34 C33 177.6(11)

loop_
_geom_bond_atom_site_label_1
_geom_bond_atom_site_label_2
_geom_bond_distance
Er1 O6 2.270(5)
Er1 O1 2.278(6)
Er1 O3 2.299(5)
Er1 O8 2.385(6)
Er1 O7 2.401(7)
Er1 O11 2.425(6)
Er1 O10 2.465(6)
Er1 O2 2.520(6)
Er1 O4 2.599(6)
Er1 N6 2.836(7)
Er1 N5 2.846(9)
Er1 Ni1 3.3957(14)
Ni1 O5 2.004(5)
Ni1 O1 2.033(6)
Ni1 O3 2.051(6)
Ni1 O13 2.074(5)
Ni1 N4 2.079(7)
Ni1 N2 2.137(7)
Fe1 C3 2.009(10)
Fe1 C27 2.022(8)
Fe1 C26 2.033(9)
Fe1 C1 2.035(9)
Fe1 C2 2.041(10)
Fe1 C28 2.048(9)
Fe1 C5 2.056(9)
Fe1 C29 2.060(9)
Fe1 C30 2.060(9)
Fe1 C4 2.064(9)
O1 C14 1.340(10)
O2 C13 1.373(10)
O2 C15 1.433(9)
O7 N5 1.349(11)
O8 N5 1.294(10)
O9 N5 1.176(11)
O11 N6 1.288(10)
O12 N6 1.299(10)
O10 N6 1.270(10)
O4 C17 1.381(11)
O4 C16 1.443(9)
O3 C22 1.303(10)
O6 C31 1.272(10)
O5 C31 1.263(10)
N1 C6 1.287(10)
N1 N2 1.422(8)
N2 C8 1.257(11)
N4 C23 1.259(11)
N4 N3 1.430(8)
N3 C24 1.287(10)
N7 C34 1.154(14)
C1 C2 1.429(12)
C1 C5 1.437(11)
C2 C3 1.375(13)
C3 C4 1.406(12)
C4 C5 1.439(12)
C5 C6 1.478(11)
C6 C7 1.499(11)
C8 C9 1.470(11)
C9 C14 1.382(11)
C9 C10 1.404(12)
C10 C11 1.372(12)
C11 C12 1.391(13)
C12 C13 1.371(13)
C13 C14 1.424(11)
C17 C18 1.361(13)
C17 C22 1.416(11)
C18 C19 1.394(13)
C19 C20 1.389(12)
C20 C21 1.371(13)
C21 C22 1.411(11)
C21 C23 1.464(11)
C24 C26 1.465(11)
C24 C25 1.507(11)
C26 C30 1.434(12)
C26 C27 1.436(11)
C27 C28 1.399(11)
C28 C29 1.421(13)
C29 C30 1.436(11)
C31 C32 1.492(13)
C33 C34 1.406(16)
